data_1560903
loop_
_publ_author_name
'Cramer, Alisha J.'
'Cole, Jacqueline M.'

_publ_section_title
;
 Host-guest prospects of neodymium and gadolinium ultraphosphate
 frameworks for nuclear waste storage: Multi-temperature topological
 analysis of nanoporous cages in RP5O14
;
_journal_name_full 'Journal of Solid State Chemistry'
_journal_page_first 250
_journal_page_last 257
_journal_paper_doi 10.1016/j.jssc.2018.07.020
_journal_volume 266
_journal_year 2018
_chemical_formula_sum 'Gd O14 P5'
_chemical_formula_weight 536.10
_space_group_IT_number 53
_space_group_name_Hall '-P 2ac 2'
_space_group_name_H-M_alt 'P m n a'
_symmetry_cell_setting orthorhombic
_symmetry_space_group_name_H-M 'P m n a'
_atom_sites_solution_hydrogens none
_atom_sites_solution_primary direct
_atom_sites_solution_secondary difmap
_audit_creation_method SHELXL-97
_cell_angle_alpha 90.00
_cell_angle_beta 90.00
_cell_angle_gamma 90.00
_cell_formula_units_Z 4
_cell_length_a 13.009(3)
_cell_length_b 8.7390(17)
_cell_length_c 8.9650(18)
_cell_measurement_reflns_used 512
_cell_measurement_temperature 410(2)
_cell_measurement_theta_max 28.28
_cell_measurement_theta_min 2.0
_cell_volume 1019.2(4)
_computing_cell_refinement
;
Rigaku CrystalClear-SM Expert 2.0
;
_computing_data_collection 'Rigaku CrystalClear-SM Expert 2.0'
_computing_data_reduction
;
Rigaku CrystalClear-SM Expert 2.0
;
_computing_molecular_graphics
;
SHELXTL-PLUS (Sheldrick, 1995)
;
_computing_publication_material 'SHELXL-97 (Sheldrick, 1997)'
_computing_structure_refinement 'SHELXL-97 (Sheldrick, 1997)'
_computing_structure_solution 'SHELXS-97 (Sheldrick, 1990)'
_diffrn_ambient_temperature 410(2)
_diffrn_measured_fraction_theta_full 0.824
_diffrn_measured_fraction_theta_max 0.824
_diffrn_measurement_device_type 'Rigaku Saturn 724+ CCD'
_diffrn_measurement_method '\w scans'
_diffrn_radiation_monochromator graphite
_diffrn_radiation_source 'fine-focus sealed tube'
_diffrn_radiation_type MoK\a
_diffrn_radiation_wavelength 0.71073
_diffrn_reflns_av_R_equivalents 0.0701
_diffrn_reflns_av_sigmaI/netI 0.0460
_diffrn_reflns_limit_h_max 14
_diffrn_reflns_limit_h_min -17
_diffrn_reflns_limit_k_max 9
_diffrn_reflns_limit_k_min -11
_diffrn_reflns_limit_l_max 12
_diffrn_reflns_limit_l_min -9
_diffrn_reflns_number 3837
_diffrn_reflns_theta_full 31.06
_diffrn_reflns_theta_max 31.06
_diffrn_reflns_theta_min 3.13
_diffrn_standards_decay_% 0
_diffrn_standards_interval_count 0
_diffrn_standards_interval_time 0
_diffrn_standards_number 0
_exptl_absorpt_coefficient_mu 7.380
_exptl_absorpt_correction_T_max 0.105
_exptl_absorpt_correction_T_min 0.069
_exptl_absorpt_correction_type empirical
_exptl_absorpt_process_details
;
T. Higashi, ABSCOR, empirical absorption correction
;
_exptl_crystal_colour colourless
_exptl_crystal_density_diffrn 3.494
_exptl_crystal_density_method 'not measured'
_exptl_crystal_description block
_exptl_crystal_F_000 1004
_exptl_crystal_size_max 0.4
_exptl_crystal_size_mid 0.4
_exptl_crystal_size_min 0.3
_refine_diff_density_max 2.106
_refine_diff_density_min -1.844
_refine_diff_density_rms 0.274
_refine_ls_extinction_coef 0.0188(12)
_refine_ls_extinction_expression Fc^*^=kFc[1+0.001xFc^2^\l^3^/sin(2\q)]^-1/4^
_refine_ls_extinction_method SHELXL
_refine_ls_goodness_of_fit_ref 1.171
_refine_ls_hydrogen_treatment none
_refine_ls_matrix_type full
_refine_ls_number_parameters 99
_refine_ls_number_reflns 1402
_refine_ls_number_restraints 0
_refine_ls_restrained_S_all 1.171
_refine_ls_R_factor_all 0.0395
_refine_ls_R_factor_gt 0.0386
_refine_ls_shift/su_max 0.000
_refine_ls_shift/su_mean 0.000
_refine_ls_structure_factor_coef Fsqd
_refine_ls_weighting_details 'calc w=1/[\s^2^(Fo^2^)+(0.0510P)^2^+4.3334P] where P=(Fo^2^+2Fc^2^)/3'
_refine_ls_weighting_scheme calc
_refine_ls_wR_factor_gt 0.1017
_refine_ls_wR_factor_ref 0.1023
_reflns_number_gt 1378
_reflns_number_total 1402
_reflns_threshold_expression >2sigma(I)
_cod_data_source_file 2gd410i3-3bortho.cif
_cod_data_source_block 2gd410i3-3b
_cod_original_sg_symbol_H-M Pmna
_cod_database_code 1560903

loop_
_symmetry_equiv_pos_as_xyz
'x, y, z'
'-x+1/2, -y, z+1/2'
'-x+1/2, y, -z+1/2'
'x, -y, -z'
'-x, -y, -z'
'x-1/2, y, -z-1/2'
'x-1/2, -y, z-1/2'
'-x, y, z'

loop_
_atom_site_label
_atom_site_type_symbol
_atom_site_fract_x
_atom_site_fract_y
_atom_site_fract_z
_atom_site_U_iso_or_equiv
_atom_site_adp_type
_atom_site_occupancy
_atom_site_symmetry_multiplicity
_atom_site_calc_flag
_atom_site_refinement_flags
_atom_site_disorder_assembly
_atom_site_disorder_group
Gd1 Gd 0.0000 0.72292(4) 0.18997(3) 0.00992(18) Uani 1 2 d S . .
P1 P -0.16508(10) 0.23655(15) 0.45102(15) 0.0108(3) Uani 1 1 d . . .
P2 P 0.0000 0.3150(2) 0.2449(2) 0.0107(3) Uani 1 2 d S . .
P3 P -0.32769(13) 0.0000 0.5000 0.0106(3) Uani 1 2 d S . .
P4 P -0.29807(13) 0.5000 0.5000 0.0120(3) Uani 1 2 d S . .
O1 O -0.0939(4) 0.2147(5) 0.3126(4) 0.0206(10) Uani 1 1 d . . .
O2 O 0.0000 0.4669(8) 0.3117(5) 0.0182(12) Uani 1 2 d S . .
O3 O 0.0000 0.7091(8) -0.0815(7) 0.0219(13) Uani 1 2 d S . .
O4 O -0.1128(4) 0.7727(5) 0.4037(5) 0.0253(9) Uani 1 1 d . . .
O5 O 0.1169(3) 0.9189(5) 0.1195(4) 0.0199(8) Uani 1 1 d . . .
O6 O -0.2473(3) 0.1127(6) 0.4169(4) 0.0247(9) Uani 1 1 d . . .
O7 O -0.2189(4) 0.3908(5) 0.4137(4) 0.0262(10) Uani 1 1 d . . .
O8 O 0.1482(3) 0.5861(5) 0.1172(4) 0.0218(8) Uani 1 1 d . . .

loop_
_atom_site_aniso_label
_atom_site_aniso_U_11
_atom_site_aniso_U_22
_atom_site_aniso_U_33
_atom_site_aniso_U_23
_atom_site_aniso_U_13
_atom_site_aniso_U_12
Gd1 0.0110(2) 0.0093(3) 0.0094(2) 0.00026(11) 0.000 0.000
P1 0.0109(6) 0.0095(6) 0.0120(6) 0.0001(4) 0.0000(4) -0.0010(4)
P2 0.0115(7) 0.0124(8) 0.0083(7) 0.0015(7) 0.000 0.000
P3 0.0100(7) 0.0098(8) 0.0120(7) 0.0011(6) 0.000 0.000
P4 0.0106(7) 0.0106(8) 0.0146(7) 0.0006(6) 0.000 0.000
O1 0.020(2) 0.018(2) 0.024(2) -0.0020(14) 0.0087(15) -0.0063(16)
O2 0.019(3) 0.016(3) 0.019(3) 0.002(2) 0.000 0.000
O3 0.030(3) 0.025(3) 0.011(2) 0.001(2) 0.000 0.000
O4 0.030(2) 0.034(2) 0.0124(18) 0.0010(16) 0.0069(17) 0.0026(18)
O5 0.0251(19) 0.0169(19) 0.0177(16) 0.0013(14) 0.0033(15) -0.0057(16)
O6 0.0216(19) 0.034(2) 0.0185(16) 0.0018(17) 0.0000(14) -0.0164(19)
O7 0.035(2) 0.020(2) 0.0234(18) 0.0097(17) 0.0114(17) 0.0170(18)
O8 0.0193(17) 0.027(2) 0.0198(17) -0.0031(16) 0.0038(14) 0.0074(16)

loop_
_atom_type_symbol
_atom_type_description
_atom_type_scat_dispersion_real
_atom_type_scat_dispersion_imag
_atom_type_scat_source
O O 0.0106 0.0060 'International Tables Vol C Tables 4.2.6.8 and 6.1.1.4'
P P 0.1023 0.0942 'International Tables Vol C Tables 4.2.6.8 and 6.1.1.4'
Gd Gd -0.1653 3.9035 'International Tables Vol C Tables 4.2.6.8 and 6.1.1.4'

loop_
_geom_angle_atom_site_label_1
_geom_angle_atom_site_label_2
_geom_angle_atom_site_label_3
_geom_angle
_geom_angle_site_symmetry_1
_geom_angle_site_symmetry_3
O8 Gd1 O8 109.5(2) 8 .
O8 Gd1 O5 144.53(14) 8 .
O8 Gd1 O5 76.63(16) . .
O8 Gd1 O5 76.63(16) 8 8
O8 Gd1 O5 144.53(15) . 8
O5 Gd1 O5 79.6(2) . 8
O8 Gd1 O3 72.48(13) 8 .
O8 Gd1 O3 72.48(13) . .
O5 Gd1 O3 76.71(15) . .
O5 Gd1 O3 76.71(15) 8 .
O8 Gd1 O4 142.60(15) 8 8
O8 Gd1 O4 79.46(16) . 8
O5 Gd1 O4 72.36(14) . 8
O5 Gd1 O4 117.57(15) 8 8
O3 Gd1 O4 142.11(12) . 8
O8 Gd1 O4 79.46(16) 8 .
O8 Gd1 O4 142.60(15) . .
O5 Gd1 O4 117.57(15) . .
O5 Gd1 O4 72.36(14) 8 .
O3 Gd1 O4 142.11(12) . .
O4 Gd1 O4 73.5(2) 8 .
O8 Gd1 O2 70.48(12) 8 .
O8 Gd1 O2 70.48(12) . .
O5 Gd1 O2 139.86(10) . .
O5 Gd1 O2 139.86(10) 8 .
O3 Gd1 O2 113.2(2) . .
O4 Gd1 O2 79.45(14) 8 .
O4 Gd1 O2 79.45(14) . .
O4 P1 O6 117.0(3) 4_566 .
O4 P1 O7 116.5(3) 4_566 .
O6 P1 O7 104.5(3) . .
O4 P1 O1 115.0(3) 4_566 .
O6 P1 O1 99.6(2) . .
O7 P1 O1 101.7(2) . .
O2 P2 O3 122.4(4) . 5_565
O2 P2 O1 109.8(2) . 8
O3 P2 O1 107.1(2) 5_565 8
O2 P2 O1 109.8(2) . .
O3 P2 O1 107.1(2) 5_565 .
O1 P2 O1 97.8(4) 8 .
O5 P3 O5 121.4(3) 6_546 7_566
O5 P3 O6 111.0(2) 6_546 4_556
O5 P3 O6 105.9(2) 7_566 4_556
O5 P3 O6 105.9(2) 6_546 .
O5 P3 O6 111.0(2) 7_566 .
O6 P3 O6 99.5(4) 4_556 .
O8 P4 O8 123.2(3) 7_566 6_556
O8 P4 O7 105.4(2) 7_566 4_566
O8 P4 O7 110.2(2) 6_556 4_566
O8 P4 O7 110.2(2) 7_566 .
O8 P4 O7 105.4(2) 6_556 .
O7 P4 O7 100.1(4) 4_566 .
P1 O1 P2 132.8(3) . .
P2 O2 Gd1 129.7(3) . .
P2 O3 Gd1 174.7(4) 5_565 .
P1 O4 Gd1 163.4(3) 4_566 .
P3 O5 Gd1 148.6(2) 6_666 .
P1 O6 P3 141.2(3) . .
P1 O7 P4 134.5(3) . .
P4 O8 Gd1 147.7(2) 6_656 .

loop_
_geom_bond_atom_site_label_1
_geom_bond_atom_site_label_2
_geom_bond_distance
_geom_bond_site_symmetry_2
Gd1 O8 2.361(4) 8
Gd1 O8 2.361(4) .
Gd1 O5 2.376(4) .
Gd1 O5 2.376(4) 8
Gd1 O3 2.437(6) .
Gd1 O4 2.452(4) 8
Gd1 O4 2.452(4) .
Gd1 O2 2.490(6) .
P1 O4 1.472(4) 4_566
P1 O6 1.553(4) .
P1 O7 1.555(4) .
P1 O1 1.560(4) .
P2 O2 1.456(7) .
P2 O3 1.479(6) 5_565
P2 O1 1.621(5) 8
P2 O1 1.621(5) .
P3 O5 1.473(4) 6_546
P3 O5 1.473(4) 7_566
P3 O6 1.618(4) 4_556
P3 O6 1.618(4) .
P4 O8 1.469(4) 7_566
P4 O8 1.469(4) 6_556
P4 O7 1.603(4) 4_566
P4 O7 1.603(4) .
O3 P2 1.479(6) 5_565
O4 P1 1.472(4) 4_566
O5 P3 1.473(4) 6_666
O8 P4 1.469(4) 6_656

_cod_database_fobs_code 1560903
